data_7012787
loop_
_publ_author_name
'Michael J. Hudson'
'Michael G. B. Drew'
'Mark R. StJ. Foreman'
'Cl\'ement Hill'
'Nathalie Huet'
'Charles Madic'
'Tristan G. A. Youngs'

_publ_section_title
;
 The coordination chemistry of 1,2,4-triazinyl bipyridines with
 lanthanide(III) elements -- implications for the partitioning of
 americium(III)
;
_journal_issue 9
_journal_name_full 'Dalton Trans.'
_journal_page_first 1675
_journal_page_last 1685
_journal_paper_doi 10.1039/b301178j
_journal_year 2003
_chemical_formula_sum 'C30 H26 N16 Nd2 O18'
_chemical_formula_weight 1187.14
_chemical_name_systematic
; 
? 
;
_space_group_IT_number 14
_symmetry_cell_setting monoclinic
_symmetry_space_group_name_Hall '-P 2ybc'
_symmetry_space_group_name_H-M 'P 1 21/c 1'
_atom_sites_solution_hydrogens geom
_atom_sites_solution_primary direct
_atom_sites_solution_secondary difmap
_audit_creation_method SHELXL-97
_cell_angle_alpha 90.00
_cell_angle_beta 107.913(10)
_cell_angle_gamma 90.00
_cell_formula_units_Z 2
_cell_length_a 10.932(17)
_cell_length_b 14.53(2)
_cell_length_c 13.23(2)
_cell_measurement_temperature 293(2)
_cell_volume 2000(5)
_computing_cell_refinement XDS
_computing_data_collection 'XDS (Kabsch, 1991)'
_computing_data_reduction XDS
_computing_molecular_graphics PLATON(Spek,1994)
_computing_structure_refinement 'SHELXL-93 (Sheldrick, 1993)'
_computing_structure_solution 'SHELXS-86 (Sheldrick, 1990)'
_diffrn_ambient_temperature 293(2)
_diffrn_measurement_device 'Marresearch Image Plate'
_diffrn_measurement_method '95 frames at 2^o intervals, counting time 2 min.'
_diffrn_radiation_monochromator graphite
_diffrn_radiation_source 'fine-focus sealed tube'
_diffrn_radiation_type MoK\a
_diffrn_radiation_wavelength 0.71073
_diffrn_reflns_av_R_equivalents 0.0209
_diffrn_reflns_av_sigmaI/netI 0.0239
_diffrn_reflns_limit_h_max 13
_diffrn_reflns_limit_h_min 0
_diffrn_reflns_limit_k_max 17
_diffrn_reflns_limit_k_min -17
_diffrn_reflns_limit_l_max 14
_diffrn_reflns_limit_l_min -16
_diffrn_reflns_number 6657
_diffrn_reflns_theta_max 25.99
_diffrn_reflns_theta_min 2.14
_exptl_absorpt_coefficient_mu 2.666
_exptl_absorpt_correction_T_max 1.000
_exptl_absorpt_correction_T_min 0.693
_exptl_absorpt_correction_type DIFABS
_exptl_crystal_colour 'pale pink'
_exptl_crystal_density_diffrn 1.972
_exptl_crystal_density_method 'not measured'
_exptl_crystal_description parallelopiped
_exptl_crystal_F_000 1164
_exptl_crystal_size_max 0.30
_exptl_crystal_size_mid 0.25
_exptl_crystal_size_min 0.20
_refine_diff_density_max 0.850
_refine_diff_density_min -0.665
_refine_diff_density_rms 0.092
_refine_ls_extinction_method none
_refine_ls_goodness_of_fit_ref 1.079
_refine_ls_hydrogen_treatment mixed
_refine_ls_matrix_type full
_refine_ls_number_parameters 300
_refine_ls_number_reflns 3811
_refine_ls_number_restraints 0
_refine_ls_restrained_S_all 1.079
_refine_ls_R_factor_all 0.0294
_refine_ls_R_factor_gt 0.0234
_refine_ls_shift/su_max 0.000
_refine_ls_shift/su_mean 0.000
_refine_ls_structure_factor_coef Fsqd
_refine_ls_weighting_details 'w=1/[\s^2^(Fo^2^)+(0.0322P)^2^+2.9419P] where P=(Fo^2^+2Fc^2^)/3'
_refine_ls_weighting_scheme calc
_refine_ls_wR_factor_gt 0.0614
_refine_ls_wR_factor_ref 0.0651
_reflns_number_gt 3380
_reflns_number_total 3811
_reflns_threshold_expression >2sigma(I)
_cod_data_source_file b301178j.txt
_cod_data_source_block 4
_cod_depositor_comments
;
The following automatic conversions were performed:

'_refine_ls_weighting_scheme' value 'calc
w=1/[\s^2^(Fo^2^)+(0.0322P)^2^+2.9419P] where P=(Fo^2^+2Fc^2^)/3' was
changed to 'calc'. New tag '_refine_ls_weighting_details' was
created. The value of the new tag was set to
'w=1/[\s^2^(Fo^2^)+(0.0322P)^2^+2.9419P] where P=(Fo^2^+2Fc^2^)/3'.

Automatic conversion script
Id: cif_fix_values 3143 2015-03-26 13:38:13Z robertas 
;
_cod_original_cell_volume 2000(6)
_cod_original_sg_symbol_H-M P21/c
_cod_database_code 7012787

loop_
_symmetry_equiv_pos_as_xyz
'x, y, z'
'-x, y+1/2, -z+1/2'
'-x, -y, -z'
'x, -y-1/2, z-1/2'

loop_
_atom_site_label
_atom_site_type_symbol
_atom_site_fract_x
_atom_site_fract_y
_atom_site_fract_z
_atom_site_U_iso_or_equiv
_atom_site_adp_type
_atom_site_occupancy
_atom_site_calc_flag
_atom_site_refinement_flags
_atom_site_disorder_assembly
_atom_site_disorder_group
Nd1 Nd 0.172940(14) 0.050774(11) 0.129540(12) 0.02166(7) Uani 1 d . . .
N11 N 0.1756(3) 0.22693(19) 0.1110(2) 0.0293(6) Uani 1 d . . .
C12 C 0.1132(4) 0.2811(3) 0.1611(3) 0.0386(8) Uani 1 d . . .
H12 H 0.0596 0.2530 0.1945 0.046 Uiso 1 calc R . .
C13 C 0.1235(4) 0.3755(3) 0.1661(3) 0.0458(10) Uani 1 d . . .
H13 H 0.0767 0.4099 0.2007 0.055 Uiso 1 calc R . .
C14 C 0.2039(4) 0.4176(3) 0.1192(3) 0.0459(10) Uani 1 d . . .
H14 H 0.2139 0.4812 0.1221 0.055 Uiso 1 calc R . .
C15 C 0.2700(4) 0.3637(2) 0.0675(3) 0.0397(8) Uani 1 d . . .
H15 H 0.3258 0.3909 0.0356 0.048 Uiso 1 calc R . .
C16 C 0.2532(3) 0.2694(2) 0.0631(3) 0.0281(7) Uani 1 d . . .
C22 C 0.3126(3) 0.2096(2) 0.0004(2) 0.0259(7) Uani 1 d . . .
N21 N 0.2927(2) 0.11807(19) 0.0039(2) 0.0258(6) Uani 1 d . . .
C23 C 0.3808(3) 0.2465(3) -0.0633(3) 0.0368(8) Uani 1 d . . .
H23 H 0.3943 0.3096 -0.0643 0.044 Uiso 1 calc R . .
C24 C 0.4281(4) 0.1887(3) -0.1246(3) 0.0418(9) Uani 1 d . . .
H24 H 0.4743 0.2124 -0.1671 0.050 Uiso 1 calc R . .
C25 C 0.4065(3) 0.0955(3) -0.1228(3) 0.0357(8) Uani 1 d . . .
H25 H 0.4366 0.0555 -0.1646 0.043 Uiso 1 calc R . .
C26 C 0.3390(3) 0.0627(2) -0.0574(3) 0.0265(7) Uani 1 d . . .
N31 N 0.2551(3) -0.06465(19) 0.0152(2) 0.0283(6) Uani 1 d . . .
C32 C 0.3123(3) -0.0371(2) -0.0541(3) 0.0260(7) Uani 1 d . . .
N33 N 0.3469(3) -0.0916(2) -0.1225(2) 0.0346(7) Uani 1 d . . .
C34 C 0.3209(3) -0.1802(3) -0.1181(3) 0.0369(8) Uani 1 d . . .
C35 C 0.2638(3) -0.2128(2) -0.0419(3) 0.0339(8) Uani 1 d . . .
N36 N 0.2325(3) -0.15543(19) 0.0230(2) 0.0325(6) Uani 1 d . . .
C300 C 0.3528(5) -0.2419(3) -0.1966(4) 0.0595(13) Uani 1 d . . .
H30A H 0.2748 -0.2647 -0.2461 0.071 Uiso 1 calc R . .
H30B H 0.4036 -0.2926 -0.1600 0.071 Uiso 1 calc R . .
H30C H 0.4005 -0.2080 -0.2342 0.071 Uiso 1 calc R . .
C350 C 0.2382(4) -0.3124(3) -0.0294(4) 0.0488(10) Uani 1 d . . .
H35A H 0.3184 -0.3447 -0.0035 0.059 Uiso 1 calc R . .
H35B H 0.1893 -0.3373 -0.0969 0.059 Uiso 1 calc R . .
H35C H 0.1906 -0.3191 0.0202 0.059 Uiso 1 calc R . .
O41 O 0.3844(2) 0.11923(18) 0.2439(2) 0.0394(6) Uani 1 d . . .
N43 N 0.4316(3) 0.0456(2) 0.2892(3) 0.0384(7) Uani 1 d . . .
O42 O 0.3704(3) -0.02735(19) 0.2520(2) 0.0488(7) Uani 1 d . . .
O44 O 0.5296(3) 0.0443(2) 0.3640(3) 0.0788(12) Uani 1 d . . .
O51 O -0.0220(2) 0.0842(2) 0.1865(2) 0.0418(6) Uani 1 d . . .
N53 N 0.0372(3) 0.0882(2) 0.2862(3) 0.0389(7) Uani 1 d . . .
O52 O 0.1590(3) 0.0881(2) 0.3117(2) 0.0466(7) Uani 1 d . . .
O54 O -0.0202(4) 0.0916(3) 0.3508(3) 0.0645(9) Uani 1 d . . .
N63 N -0.0280(3) 0.12883(19) -0.1276(2) 0.0287(6) Uani 1 d . . .
O61 O -0.1166(2) 0.10072(18) -0.20723(19) 0.0364(6) Uani 1 d . . .
O62 O 0.0034(2) 0.07393(16) -0.04801(17) 0.0285(5) Uani 1 d . . .
O64 O 0.0236(3) 0.20262(19) -0.1260(2) 0.0480(7) Uani 1 d . . .

loop_
_atom_site_aniso_label
_atom_site_aniso_U_11
_atom_site_aniso_U_22
_atom_site_aniso_U_33
_atom_site_aniso_U_23
_atom_site_aniso_U_13
_atom_site_aniso_U_12
Nd1 0.02232(10) 0.02168(10) 0.02114(10) -0.00038(6) 0.00696(7) -0.00089(6)
N11 0.0348(15) 0.0213(14) 0.0318(15) -0.0033(11) 0.0101(12) 0.0013(11)
C12 0.043(2) 0.0323(19) 0.047(2) -0.0016(16) 0.0233(17) 0.0026(16)
C13 0.055(2) 0.032(2) 0.056(3) -0.0037(18) 0.025(2) 0.0060(17)
C14 0.060(2) 0.0216(18) 0.056(3) -0.0005(17) 0.018(2) 0.0042(17)
C15 0.047(2) 0.0287(19) 0.047(2) 0.0011(16) 0.0194(17) -0.0041(16)
C16 0.0275(15) 0.0250(16) 0.0298(17) 0.0001(13) 0.0061(13) -0.0025(13)
C22 0.0219(14) 0.0287(16) 0.0248(16) 0.0013(13) 0.0038(12) -0.0019(12)
N21 0.0260(13) 0.0256(13) 0.0253(13) -0.0007(11) 0.0070(11) 0.0006(11)
C23 0.0381(18) 0.0321(18) 0.043(2) 0.0072(16) 0.0169(16) -0.0032(15)
C24 0.043(2) 0.048(2) 0.041(2) 0.0113(18) 0.0230(17) 0.0007(17)
C25 0.0354(18) 0.044(2) 0.0311(18) 0.0007(16) 0.0151(15) 0.0041(16)
C26 0.0234(15) 0.0294(17) 0.0249(16) -0.0009(13) 0.0046(12) 0.0034(12)
N31 0.0259(14) 0.0286(15) 0.0313(15) -0.0007(12) 0.0103(11) 0.0010(11)
C32 0.0187(14) 0.0300(17) 0.0282(16) -0.0027(13) 0.0057(12) 0.0024(12)
N33 0.0314(15) 0.0397(18) 0.0346(17) -0.0131(13) 0.0132(13) -0.0013(13)
C34 0.0267(17) 0.038(2) 0.043(2) -0.0163(16) 0.0065(15) -0.0005(14)
C35 0.0273(16) 0.0322(18) 0.0367(19) -0.0078(15) 0.0018(14) 0.0025(14)
N36 0.0375(15) 0.0232(14) 0.0348(16) -0.0010(12) 0.0084(12) 0.0013(12)
C300 0.060(3) 0.054(3) 0.077(3) -0.040(2) 0.040(3) -0.016(2)
C350 0.053(2) 0.031(2) 0.059(3) -0.0078(19) 0.013(2) 0.0000(18)
O41 0.0344(13) 0.0334(14) 0.0442(15) -0.0024(12) 0.0032(11) -0.0034(11)
N43 0.0271(15) 0.0432(19) 0.0381(17) -0.0082(14) 0.0000(13) 0.0032(13)
O42 0.0391(15) 0.0349(14) 0.0583(18) -0.0050(13) -0.0058(13) 0.0028(12)
O44 0.052(2) 0.074(2) 0.077(3) -0.0125(19) -0.0299(18) 0.0097(17)
O51 0.0287(12) 0.0552(17) 0.0425(16) -0.0064(13) 0.0124(11) 0.0002(12)
N53 0.0509(19) 0.0324(16) 0.0427(19) -0.0066(14) 0.0282(16) -0.0077(14)
O52 0.0420(15) 0.0646(19) 0.0333(14) -0.0107(13) 0.0118(12) -0.0047(14)
O54 0.082(2) 0.071(2) 0.062(2) -0.0165(17) 0.0533(19) -0.0197(19)
N63 0.0292(14) 0.0282(15) 0.0279(14) 0.0066(12) 0.0074(11) -0.0039(11)
O61 0.0403(14) 0.0345(14) 0.0268(12) 0.0073(10) -0.0009(10) -0.0063(11)
O62 0.0296(12) 0.0289(12) 0.0241(12) 0.0072(9) 0.0039(9) -0.0012(9)
O64 0.0568(17) 0.0338(15) 0.0460(16) 0.0111(12) 0.0049(13) -0.0165(13)

loop_
_atom_type_symbol
_atom_type_description
_atom_type_scat_dispersion_real
_atom_type_scat_dispersion_imag
_atom_type_scat_source
C C 0.0033 0.0016 'International Tables Vol C Tables 4.2.6.8 and 6.1.1.4'
H H 0.0000 0.0000 'International Tables Vol C Tables 4.2.6.8 and 6.1.1.4'
N N 0.0061 0.0033 'International Tables Vol C Tables 4.2.6.8 and 6.1.1.4'
O O 0.0106 0.0060 'International Tables Vol C Tables 4.2.6.8 and 6.1.1.4'
Nd Nd -0.1943 3.0179 'International Tables Vol C Tables 4.2.6.8 and 6.1.1.4'

loop_
_geom_angle_atom_site_label_1
_geom_angle_atom_site_label_2
_geom_angle_atom_site_label_3
_geom_angle
_geom_angle_site_symmetry_1
_geom_angle_site_symmetry_3
_geom_angle_publ_flag
O51 Nd1 O52 50.69(9) . . ?
O51 Nd1 O62 78.81(14) . . ?
O52 Nd1 O62 128.12(13) . . ?
O51 Nd1 O42 121.91(14) . . ?
O52 Nd1 O42 77.02(13) . . ?
O62 Nd1 O42 152.96(9) . . ?
O51 Nd1 O41 116.41(14) . . ?
O52 Nd1 O41 70.01(12) . . ?
O62 Nd1 O41 140.65(9) . . ?
O42 Nd1 O41 49.86(12) . . ?
O51 Nd1 N11 82.66(10) . . ?
O52 Nd1 N11 83.28(10) . . ?
O62 Nd1 N11 78.78(8) . . ?
O42 Nd1 N11 118.32(10) . . ?
O41 Nd1 N11 68.46(10) . . ?
O51 Nd1 O61 73.60(11) . 3 ?
O52 Nd1 O61 73.20(12) . 3 ?
O62 Nd1 O61 106.66(10) . 3 ?
O42 Nd1 O61 67.94(12) . 3 ?
O41 Nd1 O61 112.39(11) . 3 ?
N11 Nd1 O61 153.79(10) . 3 ?
O51 Nd1 N31 140.84(9) . . ?
O52 Nd1 N31 146.04(10) . . ?
O62 Nd1 N31 80.26(14) . . ?
O42 Nd1 N31 72.76(14) . . ?
O41 Nd1 N31 100.67(13) . . ?
N11 Nd1 N31 124.82(11) . . ?
O61 Nd1 N31 81.31(14) 3 . ?
O51 Nd1 N21 139.24(10) . . ?
O52 Nd1 N21 136.07(11) . . ?
O62 Nd1 N21 74.08(15) . . ?
O42 Nd1 N21 94.56(15) . . ?
O41 Nd1 N21 71.90(14) . . ?
N11 Nd1 N21 62.77(9) . . ?
O61 Nd1 N21 143.40(9) 3 . ?
N31 Nd1 N21 62.52(13) . . ?
O51 Nd1 O62 70.94(12) . 3 ?
O52 Nd1 O62 106.79(10) . 3 ?
O62 Nd1 O62 58.26(10) . 3 ?
O42 Nd1 O62 109.09(13) . 3 ?
O41 Nd1 O62 158.89(8) . 3 ?
N11 Nd1 O62 132.57(10) . 3 ?
O61 Nd1 O62 48.69(10) 3 3 ?
N31 Nd1 O62 69.91(13) . 3 ?
N21 Nd1 O62 116.58(12) . 3 ?
O51 Nd1 N53 25.56(9) . . ?
O52 Nd1 N53 25.34(10) . . ?
O62 Nd1 N53 104.18(16) . . ?
O42 Nd1 N53 98.48(16) . . ?
O41 Nd1 N53 94.10(15) . . ?
N11 Nd1 N53 84.63(9) . . ?
O61 Nd1 N53 69.15(11) 3 . ?
N31 Nd1 N53 150.23(9) . . ?
N21 Nd1 N53 147.24(10) . . ?
O62 Nd1 N53 87.21(12) 3 . ?
O51 Nd1 N43 120.11(15) . . ?
O52 Nd1 N43 69.45(13) . . ?
O62 Nd1 N43 158.70(9) . . ?
O42 Nd1 N43 25.17(10) . . ?
O41 Nd1 N43 24.90(9) . . ?
N11 Nd1 N43 93.26(9) . . ?
O61 Nd1 N43 89.25(11) 3 . ?
N31 Nd1 N43 88.49(13) . . ?
N21 Nd1 N43 84.70(15) . . ?
O62 Nd1 N43 133.99(10) 3 . ?
N53 Nd1 N43 94.58(16) . . ?
C12 N11 C16 116.8(3) . . ?
C12 N11 Nd1 120.9(2) . . ?
C16 N11 Nd1 121.7(2) . . ?
N11 C12 C13 124.2(4) . . ?
C14 C13 C12 118.6(4) . . ?
C13 C14 C15 118.6(4) . . ?
C16 C15 C14 120.0(4) . . ?
N11 C16 C15 121.8(3) . . ?
N11 C16 C22 116.1(3) . . ?
C15 C16 C22 122.0(3) . . ?
N21 C22 C23 121.4(3) . . ?
N21 C22 C16 117.1(3) . . ?
C23 C22 C16 121.4(3) . . ?
C26 N21 C22 118.3(3) . . ?
C26 N21 Nd1 121.1(2) . . ?
C22 N21 Nd1 120.6(2) . . ?
C24 C23 C22 119.3(4) . . ?
C23 C24 C25 119.6(3) . . ?
C24 C25 C26 118.5(3) . . ?
N21 C26 C25 122.8(3) . . ?
N21 C26 C32 117.0(3) . . ?
C25 C26 C32 120.2(3) . . ?
C32 N31 N36 119.0(3) . . ?
C32 N31 Nd1 122.1(2) . . ?
N36 N31 Nd1 118.8(2) . . ?
N31 C32 N33 125.5(3) . . ?
N31 C32 C26 117.2(3) . . ?
N33 C32 C26 117.3(3) . . ?
C34 N33 C32 115.8(3) . . ?
N33 C34 C35 120.1(3) . . ?
N33 C34 C300 117.1(4) . . ?
C35 C34 C300 122.8(4) . . ?
N36 C35 C34 120.7(3) . . ?
N36 C35 C350 116.6(3) . . ?
C34 C35 C350 122.7(3) . . ?
C35 N36 N31 118.6(3) . . ?
N43 O41 Nd1 96.6(2) . . ?
O44 N43 O41 122.1(3) . . ?
O44 N43 O42 122.0(3) . . ?
O41 N43 O42 115.9(3) . . ?
O44 N43 Nd1 171.9(3) . . ?
O41 N43 Nd1 58.49(16) . . ?
O42 N43 Nd1 58.11(17) . . ?
N43 O42 Nd1 96.7(2) . . ?
N53 O51 Nd1 96.3(2) . . ?
O54 N53 O52 122.9(4) . . ?
O54 N53 O51 121.6(4) . . ?
O52 N53 O51 115.5(3) . . ?
O54 N53 Nd1 171.7(3) . . ?
O52 N53 Nd1 58.16(18) . . ?
O51 N53 Nd1 58.09(19) . . ?
N53 O52 Nd1 96.5(2) . . ?
O64 N63 O61 122.5(3) . . ?
O64 N63 O62 122.2(3) . . ?
O61 N63 O62 115.3(3) . . ?
N63 O61 Nd1 99.21(19) . 3 ?
N63 O62 Nd1 141.39(19) . . ?
N63 O62 Nd1 96.61(19) . 3 ?
Nd1 O62 Nd1 121.75(11) . 3 ?

loop_
_geom_bond_atom_site_label_1
_geom_bond_atom_site_label_2
_geom_bond_distance
_geom_bond_site_symmetry_2
_geom_bond_publ_flag
Nd1 O51 2.517(4) . ?
Nd1 O52 2.519(5) . ?
Nd1 O62 2.527(4) . ?
Nd1 O42 2.534(4) . ?
Nd1 O41 2.544(4) . ?
Nd1 N11 2.573(5) . ?
Nd1 O61 2.583(4) 3 ?
Nd1 N31 2.597(4) . ?
Nd1 N21 2.603(4) . ?
Nd1 O62 2.624(4) 3 ?
Nd1 N53 2.947(5) . ?
Nd1 N43 2.964(5) . ?
N11 C12 1.342(5) . ?
N11 C16 1.353(4) . ?
C12 C13 1.377(6) . ?
C13 C14 1.366(6) . ?
C14 C15 1.381(6) . ?
C15 C16 1.381(5) . ?
C16 C22 1.482(5) . ?
C22 N21 1.351(5) . ?
C22 C23 1.392(5) . ?
N21 C26 1.346(4) . ?
C23 C24 1.375(6) . ?
C24 C25 1.375(6) . ?
C25 C26 1.383(5) . ?
C26 C32 1.483(5) . ?
N31 C32 1.320(5) . ?
N31 N36 1.352(4) . ?
C32 N33 1.341(4) . ?
N33 C34 1.324(6) . ?
C34 C35 1.421(6) . ?
C34 C300 1.491(5) . ?
C35 N36 1.315(5) . ?
C35 C350 1.493(6) . ?
O41 N43 1.256(4) . ?
N43 O44 1.215(5) . ?
N43 O42 1.270(4) . ?
O51 N53 1.279(5) . ?
N53 O54 1.207(4) . ?
N53 O52 1.269(5) . ?
N63 O64 1.209(4) . ?
N63 O61 1.259(4) . ?
N63 O62 1.281(4) . ?
O61 Nd1 2.583(4) 3 ?
O62 Nd1 2.624(4) 3 ?
